data_4325147
loop_
_publ_author_name
'Oliver Kluge'
'Katharina Grummt'
'Ralf Biedermann'
'Harald Krautscheid'

_publ_section_title
;
 Trialkylphosphine-Stabilized Copper(I) Phenylchalcogenolate Complexes -
 Crystal Structures and Copper-Chalcogenolate Bonding
;
_journal_name_full 'Inorganic Chemistry'
_journal_page_first 4742
_journal_page_last 4752
_journal_paper_doi 10.1021/ic102249g
_journal_volume 50
_journal_year 2011
_chemical_formula_moiety 'C72 H114 Cu6 P4 S6'
_chemical_formula_sum 'C72 H114 Cu6 P4 S6'
_chemical_formula_weight 1677.11
_chemical_name_common tetrakis(triisopropylphosphino)-hexakis(copper-phenylthiolate)
_chemical_name_systematic
;
tetrakis(\m~3~-phenylsulfido)-bis(\m~2~-phenylsulfido)
-tetrakis(triisopropylphosphine)-hexa-copper
;
_space_group_IT_number 14
_symmetry_cell_setting monoclinic
_symmetry_Int_Tables_number 14
_symmetry_space_group_name_Hall '-P 2yn'
_symmetry_space_group_name_H-M 'P 1 21/n 1'
_atom_sites_solution_hydrogens geom
_atom_sites_solution_primary direct
_atom_sites_solution_secondary difmap
_audit_creation_method SHELXL-97
_cell_angle_alpha 90.00
_cell_angle_beta 112.584(3)
_cell_angle_gamma 90.00
_cell_formula_units_Z 2
_cell_length_a 14.8375(7)
_cell_length_b 15.7165(9)
_cell_length_c 18.4522(8)
_cell_measurement_reflns_used 33416
_cell_measurement_temperature 180(2)
_cell_measurement_theta_max 28.42
_cell_measurement_theta_min 1.76
_cell_volume 3973.0(4)
_computing_cell_refinement 'STOE X-AREA'
_computing_data_collection 'STOE X-AREA'
_computing_data_reduction 'STOE X-RED'
_computing_structure_refinement 'SHELXL-97 (Sheldrick, 1997)'
_computing_structure_solution SIR92
_diffrn_ambient_temperature 180(2)
_diffrn_detector 'image plate (34 cm diameter / schwenk)'
_diffrn_detector_area_resol_mean 6.67
_diffrn_detector_type STOE
_diffrn_measured_fraction_theta_full 0.998
_diffrn_measured_fraction_theta_max 0.998
_diffrn_measurement_details ' 160 frames, detector distance = 110 mm'
_diffrn_measurement_device '2-circle goniometer'
_diffrn_measurement_device_type 'STOE IPDS 2T'
_diffrn_measurement_method 'rotation method'
_diffrn_radiation_collimation '0.5 mm diameter, multiple pinhole'
_diffrn_radiation_monochromator 'plane graphite'
_diffrn_radiation_polarisn_norm 0
_diffrn_radiation_type 'Mo K\a'
_diffrn_radiation_wavelength 0.71073
_diffrn_reflns_av_R_equivalents 0.0446
_diffrn_reflns_av_sigmaI/netI 0.0326
_diffrn_reflns_limit_h_max 18
_diffrn_reflns_limit_h_min -17
_diffrn_reflns_limit_k_max 19
_diffrn_reflns_limit_k_min -16
_diffrn_reflns_limit_l_max 22
_diffrn_reflns_limit_l_min -22
_diffrn_reflns_number 24433
_diffrn_reflns_theta_full 26.00
_diffrn_reflns_theta_max 26.00
_diffrn_reflns_theta_min 1.76
_diffrn_source 'sealed X-ray tube, 12 x 0.4 mm long-fine focus'
_diffrn_source_current 40
_diffrn_source_power 2.00
_diffrn_source_voltage 50
_exptl_absorpt_coefficient_mu 1.85
_exptl_absorpt_correction_T_max 0.6501
_exptl_absorpt_correction_T_min 0.5468
_exptl_absorpt_correction_type integration
_exptl_absorpt_process_details 'STOE X-RED'
_exptl_crystal_colour colourless
_exptl_crystal_density_diffrn 1.402
_exptl_crystal_description block
_exptl_crystal_F_000 1752
_exptl_crystal_size_max 0.405
_exptl_crystal_size_mid 0.290
_exptl_crystal_size_min 0.254
_refine_diff_density_max 0.385
_refine_diff_density_min -0.780
_refine_diff_density_rms 0.068
_refine_ls_extinction_method none
_refine_ls_goodness_of_fit_ref 1.120
_refine_ls_hydrogen_treatment constr
_refine_ls_matrix_type full
_refine_ls_number_parameters 409
_refine_ls_number_reflns 7795
_refine_ls_number_restraints 0
_refine_ls_restrained_S_all 1.120
_refine_ls_R_factor_all 0.0454
_refine_ls_R_factor_gt 0.0377
_refine_ls_shift/su_max 0.001
_refine_ls_shift/su_mean 0.000
_refine_ls_structure_factor_coef Fsqd
_refine_ls_weighting_details 'calc w=1/[\s^2^(Fo^2^)+(0.0157P)^2^+7.0517P] where P=(Fo^2^+2Fc^2^)/3'
_refine_ls_weighting_scheme calc
_refine_ls_wR_factor_gt 0.0835
_refine_ls_wR_factor_ref 0.0858
_reflns_number_gt 6738
_reflns_number_total 7795
_reflns_threshold_expression >2sigma(I)
_cod_data_source_file ic102249g_si_002_08.cif
_cod_data_source_block 08
_cod_original_cell_volume 3973.0(3)
_cod_database_code 4325147

loop_
_symmetry_equiv_pos_as_xyz
'x, y, z'
'-x+1/2, y+1/2, -z+1/2'
'-x, -y, -z'
'x-1/2, -y-1/2, z-1/2'

loop_
_atom_site_label
_atom_site_type_symbol
_atom_site_fract_x
_atom_site_fract_y
_atom_site_fract_z
_atom_site_U_iso_or_equiv
_atom_site_adp_type
_atom_site_occupancy
_atom_site_symmetry_multiplicity
_atom_site_calc_flag
_atom_site_refinement_flags
Cu1 Cu 0.64295(3) 0.33782(2) 0.49455(2) 0.02996(10) Uani 1 1 d .
Cu2 Cu 0.42430(3) 0.38478(3) 0.56985(2) 0.03911(11) Uani 1 1 d .
Cu3 Cu 0.57903(3) 0.53127(3) 0.57495(2) 0.03370(10) Uani 1 1 d .
S1 S 0.67424(5) 0.47998(5) 0.50880(4) 0.02830(16) Uani 1 1 d .
S2 S 0.48288(5) 0.33803(5) 0.47259(5) 0.03006(16) Uani 1 1 d .
S3 S 0.56275(6) 0.44454(5) 0.66451(4) 0.03072(17) Uani 1 1 d .
P1 P 0.74464(6) 0.23528(5) 0.49502(5) 0.03337(19) Uani 1 1 d .
P2 P 0.31774(6) 0.29727(5) 0.59239(5) 0.03058(18) Uani 1 1 d .
C1 C 0.7981(2) 0.48709(19) 0.57528(18) 0.0289(6) Uani 1 1 d .
C2 C 0.8237(2) 0.4889(2) 0.65585(19) 0.0356(7) Uani 1 1 d .
H2 H 0.7751 0.4873 0.6760 0.043 Uiso 1 1 calc R
C3 C 0.9211(3) 0.4929(3) 0.7069(2) 0.0430(8) Uani 1 1 d .
H3 H 0.9373 0.4933 0.7608 0.052 Uiso 1 1 calc R
C4 C 0.9943(3) 0.4963(3) 0.6777(2) 0.0466(9) Uani 1 1 d .
H4 H 1.0593 0.4997 0.7118 0.056 Uiso 1 1 calc R
C5 C 0.9700(3) 0.4946(3) 0.5979(2) 0.0445(9) Uani 1 1 d .
H5 H 1.0188 0.4962 0.5781 0.053 Uiso 1 1 calc R
C6 C 0.8726(2) 0.4904(2) 0.5467(2) 0.0355(7) Uani 1 1 d .
H6 H 0.8569 0.4899 0.4928 0.043 Uiso 1 1 calc R
C7 C 0.4180(2) 0.2493(2) 0.41773(19) 0.0330(7) Uani 1 1 d .
C8 C 0.4460(3) 0.1670(2) 0.4453(2) 0.0424(8) Uani 1 1 d .
H8 H 0.5012 0.1591 0.4909 0.051 Uiso 1 1 calc R
C9 C 0.3937(3) 0.0972(3) 0.4063(3) 0.0541(10) Uani 1 1 d .
H9 H 0.4138 0.0428 0.4255 0.065 Uiso 1 1 calc R
C10 C 0.3113(3) 0.1078(3) 0.3387(3) 0.0580(12) Uani 1 1 d .
H10 H 0.2749 0.0609 0.3130 0.070 Uiso 1 1 calc R
C11 C 0.2838(3) 0.1881(3) 0.3098(2) 0.0550(11) Uani 1 1 d .
H11 H 0.2290 0.1953 0.2637 0.066 Uiso 1 1 calc R
C12 C 0.3365(3) 0.2592(3) 0.3482(2) 0.0437(9) Uani 1 1 d .
H12 H 0.3173 0.3132 0.3275 0.052 Uiso 1 1 calc R
C13 C 0.5216(2) 0.4959(2) 0.73234(18) 0.0304(7) Uani 1 1 d .
C14 C 0.5435(2) 0.4589(2) 0.80614(19) 0.0363(7) Uani 1 1 d .
H14 H 0.5829 0.4108 0.8202 0.044 Uiso 1 1 calc R
C15 C 0.5070(3) 0.4930(2) 0.8585(2) 0.0413(8) Uani 1 1 d .
H15 H 0.5210 0.4671 0.9069 0.050 Uiso 1 1 calc R
C16 C 0.4500(3) 0.5655(2) 0.8392(2) 0.0415(8) Uani 1 1 d .
H16 H 0.4243 0.5877 0.8738 0.050 Uiso 1 1 calc R
C17 C 0.4317(3) 0.6045(2) 0.7679(2) 0.0402(8) Uani 1 1 d .
H17 H 0.3950 0.6543 0.7552 0.048 Uiso 1 1 calc R
C18 C 0.4676(2) 0.5701(2) 0.71502(19) 0.0365(7) Uani 1 1 d .
H18 H 0.4551 0.5972 0.6674 0.044 Uiso 1 1 calc R
C19 C 0.8097(3) 0.1872(2) 0.5931(2) 0.0440(8) Uani 1 1 d .
H19 H 0.8545 0.1436 0.5887 0.053 Uiso 1 1 calc R
C20 C 0.8691(3) 0.2553(3) 0.6511(2) 0.0542(10) Uani 1 1 d .
H20A H 0.8269 0.3014 0.6518 0.081 Uiso 1 1 calc R
H20B H 0.9195 0.2763 0.6352 0.081 Uiso 1 1 calc R
H20C H 0.8982 0.2310 0.7026 0.081 Uiso 1 1 calc R
C21 C 0.7380(4) 0.1458(3) 0.6232(3) 0.0660(13) Uani 1 1 d .
H21A H 0.7728 0.1237 0.6750 0.099 Uiso 1 1 calc R
H21B H 0.7046 0.1002 0.5887 0.099 Uiso 1 1 calc R
H21C H 0.6913 0.1873 0.6248 0.099 Uiso 1 1 calc R
C22 C 0.8437(3) 0.2761(3) 0.4676(2) 0.0453(9) Uani 1 1 d .
H22 H 0.8770 0.3187 0.5078 0.054 Uiso 1 1 calc R
C23 C 0.8055(3) 0.3254(3) 0.3911(2) 0.0498(9) Uani 1 1 d .
H23A H 0.8586 0.3549 0.3845 0.075 Uiso 1 1 calc R
H23B H 0.7576 0.3658 0.3922 0.075 Uiso 1 1 calc R
H23C H 0.7763 0.2867 0.3482 0.075 Uiso 1 1 calc R
C24 C 0.9236(4) 0.2147(4) 0.4695(4) 0.099(2) Uani 1 1 d .
H24A H 0.8976 0.1743 0.4275 0.148 Uiso 1 1 calc R
H24B H 0.9477 0.1851 0.5188 0.148 Uiso 1 1 calc R
H24C H 0.9759 0.2457 0.4634 0.148 Uiso 1 1 calc R
C25 C 0.6822(3) 0.1453(2) 0.4308(2) 0.0505(10) Uani 1 1 d .
H25 H 0.6388 0.1218 0.4546 0.061 Uiso 1 1 calc R
C26 C 0.6142(3) 0.1757(3) 0.3498(2) 0.0585(11) Uani 1 1 d .
H26A H 0.6521 0.1923 0.3201 0.088 Uiso 1 1 calc R
H26B H 0.5770 0.2235 0.3553 0.088 Uiso 1 1 calc R
H26C H 0.5706 0.1305 0.3231 0.088 Uiso 1 1 calc R
C27 C 0.7436(5) 0.0708(4) 0.4253(5) 0.130(3) Uani 1 1 d .
H27A H 0.7018 0.0242 0.3994 0.195 Uiso 1 1 calc R
H27B H 0.7862 0.0537 0.4771 0.195 Uiso 1 1 calc R
H27C H 0.7819 0.0872 0.3958 0.195 Uiso 1 1 calc R
C28 C 0.3797(3) 0.2161(2) 0.6677(2) 0.0421(8) Uani 1 1 d .
H28 H 0.3303 0.1788 0.6740 0.050 Uiso 1 1 calc R
C29 C 0.4400(3) 0.2567(3) 0.7473(2) 0.0568(11) Uani 1 1 d .
H29A H 0.4710 0.2129 0.7848 0.085 Uiso 1 1 calc R
H29B H 0.3978 0.2895 0.7651 0.085 Uiso 1 1 calc R
H29C H 0.4889 0.2932 0.7418 0.085 Uiso 1 1 calc R
C30 C 0.4458(3) 0.1634(3) 0.6403(3) 0.0620(12) Uani 1 1 d .
H30A H 0.4882 0.2004 0.6265 0.093 Uiso 1 1 calc R
H30B H 0.4070 0.1305 0.5954 0.093 Uiso 1 1 calc R
H30C H 0.4843 0.1260 0.6818 0.093 Uiso 1 1 calc R
C31 C 0.2467(2) 0.2325(2) 0.50508(18) 0.0329(7) Uani 1 1 d .
H31 H 0.2947 0.2090 0.4860 0.039 Uiso 1 1 calc R
C32 C 0.1903(3) 0.1559(2) 0.5172(2) 0.0486(9) Uani 1 1 d .
H32A H 0.1342 0.1754 0.5263 0.073 Uiso 1 1 calc R
H32B H 0.2317 0.1236 0.5617 0.073 Uiso 1 1 calc R
H32C H 0.1695 0.1206 0.4712 0.073 Uiso 1 1 calc R
C33 C 0.1795(3) 0.2882(2) 0.4387(2) 0.0424(8) Uani 1 1 d .
H33A H 0.1516 0.2548 0.3918 0.064 Uiso 1 1 calc R
H33B H 0.2164 0.3344 0.4296 0.064 Uiso 1 1 calc R
H33C H 0.1283 0.3106 0.4528 0.064 Uiso 1 1 calc R
C34 C 0.2248(2) 0.3491(2) 0.6226(2) 0.0373(7) Uani 1 1 d .
H34 H 0.1729 0.3680 0.5737 0.045 Uiso 1 1 calc R
C35 C 0.2643(3) 0.4296(3) 0.6697(2) 0.0461(9) Uani 1 1 d .
H35A H 0.2125 0.4583 0.6788 0.069 Uiso 1 1 calc R
H35B H 0.2904 0.4663 0.6410 0.069 Uiso 1 1 calc R
H35C H 0.3149 0.4150 0.7191 0.069 Uiso 1 1 calc R
C36 C 0.1745(3) 0.2922(3) 0.6630(3) 0.0569(11) Uani 1 1 d .
H36A H 0.2215 0.2735 0.7127 0.085 Uiso 1 1 calc R
H36B H 0.1467 0.2436 0.6305 0.085 Uiso 1 1 calc R
H36C H 0.1238 0.3237 0.6712 0.085 Uiso 1 1 calc R

loop_
_atom_site_aniso_label
_atom_site_aniso_U_11
_atom_site_aniso_U_22
_atom_site_aniso_U_33
_atom_site_aniso_U_23
_atom_site_aniso_U_13
_atom_site_aniso_U_12
Cu1 0.02560(19) 0.0289(2) 0.0349(2) -0.00095(15) 0.01107(15) 0.00205(16)
Cu2 0.0404(2) 0.0455(3) 0.0350(2) -0.00748(18) 0.01846(18) -0.0177(2)
Cu3 0.0274(2) 0.0365(2) 0.0365(2) -0.00149(17) 0.01155(16) -0.00135(17)
S1 0.0254(4) 0.0272(4) 0.0321(4) 0.0008(3) 0.0109(3) 0.0005(3)
S2 0.0254(4) 0.0305(4) 0.0359(4) -0.0047(3) 0.0137(3) -0.0019(3)
S3 0.0262(4) 0.0342(4) 0.0304(4) -0.0017(3) 0.0093(3) 0.0008(3)
P1 0.0284(4) 0.0292(4) 0.0428(5) -0.0006(3) 0.0140(4) 0.0042(3)
P2 0.0294(4) 0.0321(4) 0.0306(4) 0.0030(3) 0.0120(3) -0.0048(3)
C1 0.0258(15) 0.0243(15) 0.0360(16) 0.0003(12) 0.0111(13) -0.0014(12)
C2 0.0300(16) 0.0409(19) 0.0369(17) -0.0010(14) 0.0137(14) -0.0039(14)
C3 0.0362(19) 0.053(2) 0.0346(18) -0.0011(16) 0.0080(15) -0.0037(17)
C4 0.0261(17) 0.058(2) 0.047(2) 0.0001(18) 0.0044(15) -0.0031(16)
C5 0.0286(17) 0.054(2) 0.054(2) -0.0011(18) 0.0195(16) -0.0022(16)
C6 0.0295(16) 0.0419(19) 0.0369(17) 0.0008(14) 0.0148(14) -0.0023(14)
C7 0.0304(16) 0.0381(18) 0.0352(16) -0.0082(14) 0.0179(13) -0.0080(14)
C8 0.0386(19) 0.0365(19) 0.054(2) -0.0074(16) 0.0204(16) -0.0048(16)
C9 0.059(3) 0.038(2) 0.076(3) -0.0155(19) 0.038(2) -0.0122(19)
C10 0.059(3) 0.064(3) 0.062(3) -0.031(2) 0.035(2) -0.029(2)
C11 0.045(2) 0.080(3) 0.037(2) -0.017(2) 0.0128(17) -0.024(2)
C12 0.043(2) 0.055(2) 0.0342(18) -0.0044(16) 0.0156(15) -0.0075(18)
C13 0.0246(15) 0.0342(17) 0.0299(15) -0.0029(13) 0.0075(12) -0.0041(13)
C14 0.0324(17) 0.0396(19) 0.0322(16) 0.0002(14) 0.0071(13) 0.0034(14)
C15 0.045(2) 0.048(2) 0.0299(16) 0.0002(15) 0.0135(15) 0.0011(17)
C16 0.0379(19) 0.051(2) 0.0368(18) -0.0112(16) 0.0157(15) 0.0019(17)
C17 0.0383(19) 0.0375(19) 0.0413(19) -0.0061(15) 0.0116(15) 0.0062(15)
C18 0.0378(18) 0.0376(18) 0.0313(16) 0.0009(14) 0.0101(14) 0.0033(15)
C19 0.042(2) 0.039(2) 0.050(2) 0.0063(16) 0.0159(16) 0.0107(16)
C20 0.052(2) 0.059(3) 0.045(2) -0.0002(19) 0.0107(18) 0.004(2)
C21 0.071(3) 0.064(3) 0.062(3) 0.020(2) 0.025(2) -0.007(2)
C22 0.0322(18) 0.053(2) 0.051(2) 0.0040(18) 0.0162(16) 0.0053(17)
C23 0.047(2) 0.056(2) 0.049(2) 0.0044(18) 0.0212(18) 0.0004(19)
C24 0.071(3) 0.123(5) 0.134(5) 0.068(4) 0.074(4) 0.059(4)
C25 0.051(2) 0.035(2) 0.064(3) -0.0103(18) 0.0202(19) 0.0008(17)
C26 0.062(3) 0.064(3) 0.050(2) -0.017(2) 0.023(2) -0.018(2)
C27 0.103(5) 0.071(4) 0.163(7) -0.065(4) -0.007(5) 0.032(4)
C28 0.044(2) 0.0392(19) 0.0383(18) 0.0080(15) 0.0106(15) -0.0026(16)
C29 0.057(3) 0.060(3) 0.037(2) 0.0118(18) 0.0007(18) -0.009(2)
C30 0.056(3) 0.058(3) 0.063(3) 0.018(2) 0.013(2) 0.019(2)
C31 0.0310(16) 0.0333(17) 0.0358(17) 0.0006(13) 0.0144(13) -0.0033(14)
C32 0.049(2) 0.041(2) 0.051(2) -0.0002(17) 0.0132(17) -0.0153(18)
C33 0.046(2) 0.040(2) 0.0351(18) -0.0015(15) 0.0091(15) -0.0001(17)
C34 0.0346(17) 0.044(2) 0.0351(17) -0.0006(15) 0.0156(14) -0.0060(15)
C35 0.046(2) 0.049(2) 0.044(2) -0.0081(17) 0.0181(17) -0.0015(18)
C36 0.061(3) 0.060(3) 0.068(3) -0.002(2) 0.045(2) -0.011(2)

loop_
_atom_type_symbol
_atom_type_description
_atom_type_scat_dispersion_real
_atom_type_scat_dispersion_imag
_atom_type_scat_source
C C 0.0033 0.0016 'International Tables Vol C Tables 4.2.6.8 and 6.1.1.4'
H H 0.0000 0.0000 'International Tables Vol C Tables 4.2.6.8 and 6.1.1.4'
P P 0.1023 0.0942 'International Tables Vol C Tables 4.2.6.8 and 6.1.1.4'
S S 0.1246 0.1234 'International Tables Vol C Tables 4.2.6.8 and 6.1.1.4'
Cu Cu 0.3201 1.2651 'International Tables Vol C Tables 4.2.6.8 and 6.1.1.4'

loop_
_exptl_crystal_face_index_h
_exptl_crystal_face_index_k
_exptl_crystal_face_index_l
_exptl_crystal_face_perp_dist
0 1 1 0.1408
0 -1 -1 0.1136
-1 0 1 0.2208
0 1 -1 0.1649
1 0 0 0.1630
1 -1 1 0.1265
1 1 0 0.1618
2 0 -1 0.1849

loop_
_geom_angle_atom_site_label_1
_geom_angle_atom_site_label_2
_geom_angle_atom_site_label_3
_geom_angle
_geom_angle_site_symmetry_1
_geom_angle_site_symmetry_3
P1 Cu1 S2 132.44(4) . .
P1 Cu1 S1 127.43(3) . .
S2 Cu1 S1 100.00(3) . .
P2 Cu2 S3 126.09(3) . .
P2 Cu2 S2 115.75(3) . .
S3 Cu2 S2 102.55(3) . .
P2 Cu2 S1 108.05(3) . 3_666
S3 Cu2 S1 103.20(3) . 3_666
S2 Cu2 S1 96.76(3) . 3_666
S3 Cu3 S2 133.93(3) . 3_666
S3 Cu3 S1 115.87(3) . .
S2 Cu3 S1 110.15(3) 3_666 .
C1 S1 Cu1 104.61(10) . .
C1 S1 Cu3 106.86(11) . .
Cu1 S1 Cu3 105.16(3) . .
C1 S1 Cu2 121.99(11) . 3_666
Cu1 S1 Cu2 132.34(3) . 3_666
Cu3 S1 Cu2 72.22(2) . 3_666
C7 S2 Cu1 113.92(11) . .
C7 S2 Cu3 115.96(12) . 3_666
Cu1 S2 Cu3 108.15(4) . 3_666
C7 S2 Cu2 113.33(10) . .
Cu1 S2 Cu2 121.87(4) . .
Cu3 S2 Cu2 78.65(3) 3_666 .
C13 S3 Cu3 114.07(11) . .
C13 S3 Cu2 105.60(10) . .
Cu3 S3 Cu2 90.35(3) . .
C22 P1 C25 110.3(2) . .
C22 P1 C19 103.79(17) . .
C25 P1 C19 105.00(19) . .
C22 P1 Cu1 111.16(13) . .
C25 P1 Cu1 112.51(13) . .
C19 P1 Cu1 113.61(13) . .
C28 P2 C31 103.11(16) . .
C28 P2 C34 106.76(17) . .
C31 P2 C34 105.11(15) . .
C28 P2 Cu2 112.24(12) . .
C31 P2 Cu2 112.33(11) . .
C34 P2 Cu2 116.21(12) . .
C2 C1 C6 118.3(3) . .
C2 C1 S1 121.7(2) . .
C6 C1 S1 120.0(2) . .
C1 C2 C3 120.8(3) . .
C4 C3 C2 120.3(3) . .
C5 C4 C3 119.6(3) . .
C4 C5 C6 120.4(3) . .
C5 C6 C1 120.7(3) . .
C12 C7 C8 118.1(3) . .
C12 C7 S2 121.8(3) . .
C8 C7 S2 120.1(3) . .
C9 C8 C7 121.3(4) . .
C8 C9 C10 120.1(4) . .
C11 C10 C9 119.4(4) . .
C10 C11 C12 121.1(4) . .
C11 C12 C7 120.0(4) . .
C18 C13 C14 118.2(3) . .
C18 C13 S3 123.0(2) . .
C14 C13 S3 118.8(3) . .
C15 C14 C13 120.8(3) . .
C16 C15 C14 120.3(3) . .
C17 C16 C15 119.3(3) . .
C16 C17 C18 120.5(3) . .
C13 C18 C17 120.8(3) . .
C21 C19 C20 109.9(4) . .
C21 C19 P1 110.8(3) . .
C20 C19 P1 110.0(3) . .
C23 C22 C24 110.8(4) . .
C23 C22 P1 112.4(3) . .
C24 C22 P1 118.0(3) . .
C27 C25 C26 111.5(4) . .
C27 C25 P1 118.0(3) . .
C26 C25 P1 111.6(3) . .
C30 C28 C29 109.4(3) . .
C30 C28 P2 109.0(3) . .
C29 C28 P2 111.8(3) . .
C33 C31 C32 110.1(3) . .
C33 C31 P2 111.2(2) . .
C32 C31 P2 117.7(2) . .
C35 C34 C36 111.1(3) . .
C35 C34 P2 111.6(2) . .
C36 C34 P2 116.5(3) . .

loop_
_geom_bond_atom_site_label_1
_geom_bond_atom_site_label_2
_geom_bond_distance
_geom_bond_site_symmetry_2
Cu1 P1 2.2054(9) .
Cu1 S2 2.2507(8) .
Cu1 S1 2.2765(9) .
Cu2 P2 2.2516(9) .
Cu2 S3 2.3231(9) .
Cu2 S2 2.3906(9) .
Cu2 S1 2.6706(9) 3_666
Cu3 S3 2.2257(9) .
Cu3 S2 2.2835(9) 3_666
Cu3 S1 2.3367(9) .
S1 C1 1.779(3) .
S1 Cu2 2.6706(9) 3_666
S2 C7 1.774(3) .
S2 Cu3 2.2835(9) 3_666
S3 C13 1.782(3) .
P1 C22 1.843(4) .
P1 C25 1.849(4) .
P1 C19 1.853(4) .
P2 C28 1.850(4) .
P2 C31 1.854(3) .
P2 C34 1.861(4) .
C1 C2 1.386(4) .
C1 C6 1.396(4) .
C2 C3 1.392(5) .
C3 C4 1.386(5) .
C4 C5 1.375(5) .
C5 C6 1.392(5) .
C7 C12 1.393(5) .
C7 C8 1.394(5) .
C8 C9 1.376(5) .
C9 C10 1.381(6) .
C10 C11 1.370(7) .
C11 C12 1.391(5) .
C13 C18 1.381(5) .
C13 C14 1.400(4) .
C14 C15 1.383(5) .
C15 C16 1.381(5) .
C16 C17 1.380(5) .
C17 C18 1.389(5) .
C19 C21 1.523(6) .
C19 C20 1.531(6) .
C22 C23 1.517(5) .
C22 C24 1.519(6) .
C25 C27 1.511(6) .
C25 C26 1.524(6) .
C28 C30 1.511(6) .
C28 C29 1.535(5) .
C31 C33 1.524(5) .
C31 C32 1.532(5) .
C34 C35 1.520(5) .
C34 C36 1.530(5) .
